data_7039666
loop_
_publ_author_name
'Nishikawa, Michihiro'
'Sano, Taichi'
'Washimi, Masaya'
'Takao, Koichiro'
'Tsubomura, Taro'

_publ_section_title
;
 Emission properties and Cu(i)-Cu(i) interaction in 2-coordinate
 dicopper(i)-bis(N-heterocyclic)carbene complexes.
;
_journal_issue 30
_journal_name_full 'Dalton transactions (Cambridge, England : 2003)'
_journal_page_first 12127
_journal_page_last 12136
_journal_paper_doi 10.1039/c6dt01239f
_journal_volume 45
_journal_year 2016
_chemical_formula_sum 'C58 H74 Cu2 F12 N8 O P2'
_chemical_formula_weight 1316.29
_space_group_IT_number 2
_symmetry_cell_setting triclinic
_symmetry_space_group_name_Hall '-P 1'
_symmetry_space_group_name_H-M 'P -1'
_audit_creation_date 2014-05-28T15:29:53-00:00
_audit_creation_method 'WinGX routine CIF_UPDATE'
_audit_update_record
;
2015-11-16 deposited with the CCDC.
2016-06-23 downloaded from the CCDC.
;
_cell_angle_alpha 98.795(3)
_cell_angle_beta 107.088(4)
_cell_angle_gamma 100.076(3)
_cell_formula_units_Z 2
_cell_length_a 14.770(6)
_cell_length_b 14.987(6)
_cell_length_c 15.349(6)
_cell_measurement_reflns_used 6386
_cell_measurement_temperature 123(2)
_cell_measurement_theta_max 27.4835
_cell_measurement_theta_min 3.077
_cell_volume 3121(2)
_computing_cell_refinement 'CrystalClear (Rigaku Corp., 2000)'
_computing_data_collection 'CrystalClear (Rigaku Corp., 2000)'
_computing_data_reduction 'CrystalClear (Rigaku Corp., 2000)'
_computing_structure_refinement 'SHELXL-97 (Sheldrick, 1997)'
_computing_structure_solution
;
        ????
;
_diffrn_ambient_temperature 123.15
_diffrn_measured_fraction_theta_full 0.968
_diffrn_measured_fraction_theta_max 0.931
_diffrn_measurement_device
;
        Saturn70 CCD (4x4 bin mode)
;
_diffrn_measurement_method dtprofit.ref
_diffrn_radiation_type MoK\a
_diffrn_radiation_wavelength 0.7107
_diffrn_reflns_av_R_equivalents 0.0263
_diffrn_reflns_limit_h_max 19
_diffrn_reflns_limit_h_min -19
_diffrn_reflns_limit_k_max 19
_diffrn_reflns_limit_k_min -19
_diffrn_reflns_limit_l_max 17
_diffrn_reflns_limit_l_min -19
_diffrn_reflns_number 29106
_diffrn_reflns_theta_full 25
_diffrn_reflns_theta_max 27.45
_diffrn_reflns_theta_min 3.08
_exptl_absorpt_coefficient_mu 0.814
_exptl_absorpt_correction_T_max 1
_exptl_absorpt_correction_T_min 0.9217
_exptl_absorpt_correction_type multi-scan
_exptl_crystal_colour Colorless
_exptl_crystal_density_diffrn 1.401
_exptl_crystal_density_method 'not measured'
_exptl_crystal_description Block
_exptl_crystal_F_000 1280
_exptl_crystal_size_max 0.5
_exptl_crystal_size_mid 0.2
_exptl_crystal_size_min 0.2
_refine_diff_density_max 1.822
_refine_diff_density_min -0.836
_refine_ls_extinction_method none
_refine_ls_goodness_of_fit_ref 1.06
_refine_ls_hydrogen_treatment mixed
_refine_ls_matrix_type full
_refine_ls_number_parameters 743
_refine_ls_number_reflns 13297
_refine_ls_number_restraints 0
_refine_ls_restrained_S_all 1.06
_refine_ls_R_factor_gt 0.0668
_refine_ls_shift/su_max 0.006
_refine_ls_structure_factor_coef Fsqd
_refine_ls_weighting_details 'calc w=1/[\s^2^(Fo^2^)+(0.0925P)^2^+6.5015P] where P=(Fo^2^+2Fc^2^)/3'
_refine_ls_weighting_scheme calc
_refine_ls_wR_factor_ref 0.1809
_reflns_number_gt 11027
_reflns_number_total 13297
_reflns_threshold_expression >2sigma(I)
_cod_data_source_file c6dt01239f2.cif
_cod_data_source_block auto
_cod_depositor_comments
;
The following automatic conversions were performed:

'_exptl_absorpt_correction_type' value 'Multi-scan' changed to
'multi-scan' according to
/usr/data/users/saulius/crontab/automatic-downloads/rss-feeds/RSC/lib/dictionaries/cif_core.dic
dictionary named 'cif_core.dic' version 2.4.2 from 2011-04-26.

Automatic conversion script
Id: cif_fix_values 4268 2015-11-12 08:31:59Z antanas 

 Adding full bibliography for 7039663--7039666.cif.
;
_cod_original_sg_symbol_H-M P-1
_cod_original_formula_sum 'C58 H74 Cu2 F12 N8 O1 P2'
_cod_database_code 7039666

loop_
_symmetry_equiv_pos_as_xyz
'x, y, z'
'-x, -y, -z'

loop_
_atom_site_label
_atom_site_type_symbol
_atom_site_fract_x
_atom_site_fract_y
_atom_site_fract_z
_atom_site_U_iso_or_equiv
_atom_site_adp_type
_atom_site_occupancy
_atom_site_calc_flag
_atom_site_refinement_flags
_atom_site_disorder_group
_atom_site_disorder_assembly
Cu2 Cu 0.41563(3) 0.12659(3) 0.11738(3) 0.02384(12) Uani 1 d . . .
Cu1 Cu 0.91692(3) 0.16605(3) 0.60021(3) 0.02283(12) Uani 1 d . . .
P1 P 0.24925(7) 0.15757(7) 0.57994(6) 0.0247(2) Uani 1 d . . .
P2 P 0.19937(8) 0.86969(8) 0.93602(7) 0.0325(2) Uani 1 d . . .
F3 F 0.26234(17) 0.09141(16) 0.65428(16) 0.0360(5) Uani 1 d . . .
F4 F 0.1953(2) 0.06809(19) 0.49795(18) 0.0491(7) Uani 1 d . . .
F8 F 0.2437(5) 0.9634(5) 1.0170(5) 0.039(2) Uiso 0.510(6) d P 1 A
F2 F 0.3040(2) 0.24606(16) 0.66419(18) 0.0452(6) Uani 1 d . . .
F1 F 0.35223(17) 0.14735(17) 0.56936(17) 0.0377(5) Uani 1 d . . .
F6 F 0.14659(19) 0.16657(19) 0.5913(2) 0.0481(7) Uani 1 d . . .
F5 F 0.2374(2) 0.2241(2) 0.50835(19) 0.0507(7) Uani 1 d . . .
O1 O 0.2899(3) 0.4612(3) 0.9389(3) 0.0613(10) Uani 1 d . . .
N8 N 0.9638(2) 0.0417(2) 0.7314(2) 0.0225(6) Uani 1 d . . .
N3 N 0.5449(2) 0.1492(2) 0.3086(2) 0.0240(6) Uani 1 d . . .
N7 N 0.8451(2) 0.1018(2) 0.7422(2) 0.0218(6) Uani 1 d . . .
N5 N 0.9394(2) 0.3287(2) 0.5191(2) 0.0232(6) Uani 1 d . . .
F7 F 0.1498(4) 0.7727(5) 0.8525(4) 0.0413(15) Uiso 0.510(6) d P 1 A
C25 C 0.5170(3) -0.1393(2) 0.1451(3) 0.0255(7) Uani 1 d . . .
H25A H 0.5505 -0.1593 0.2023 0.031 Uiso 1 calc R . .
H25B H 0.4782 -0.1957 0.097 0.031 Uiso 1 calc R . .
N1 N 0.2840(2) 0.2215(2) 0.0067(2) 0.0234(6) Uani 1 d . . .
N2 N 0.3493(2) 0.1475(2) -0.0793(2) 0.0260(6) Uani 1 d . . .
N6 N 0.9102(2) 0.2048(2) 0.4151(2) 0.0216(6) Uani 1 d . . .
C35 C 0.7755(3) 0.1594(2) 0.7291(2) 0.0233(7) Uani 1 d . . .
C52 C 0.8902(3) 0.1070(2) 0.3684(3) 0.0242(7) Uani 1 d . . .
H52A H 0.8334 0.0934 0.3107 0.029 Uiso 1 calc R . .
H52B H 0.8738 0.0671 0.4099 0.029 Uiso 1 calc R . .
C54 C 1.0447(3) 0.0176(2) 0.7032(3) 0.0254(7) Uani 1 d . . .
H54A H 1.1038 0.0317 0.7589 0.03 Uiso 1 calc R . .
H54B H 1.0585 0.0562 0.6596 0.03 Uiso 1 calc R . .
C13 C 0.1418(3) 0.2346(3) 0.1695(3) 0.0289(8) Uani 1 d . . .
H13 H 0.0811 0.2047 0.1729 0.035 Uiso 1 calc R . .
C39 C 0.6403(3) 0.2691(3) 0.7052(3) 0.0323(8) Uani 1 d . . .
C45 C 0.9576(3) 0.3909(2) 0.6078(2) 0.0244(7) Uani 1 d . . .
C12 C 0.2035(3) 0.3050(3) 0.2437(3) 0.0280(8) Uani 1 d . . .
C6 C 0.2456(3) 0.2364(3) -0.0826(3) 0.0308(8) Uani 1 d . . .
H6 H 0.1998 0.2726 -0.1019 0.037 Uiso 1 calc R . .
C7 C 0.2555(3) 0.2530(2) 0.0867(2) 0.0229(7) Uani 1 d . . .
N4 N 0.4992(2) 0.0057(2) 0.2380(2) 0.0229(6) Uani 1 d . . .
C40 C 0.8025(3) 0.2490(3) 0.7841(3) 0.0285(8) Uani 1 d . . .
C53 C 0.9780(3) 0.0842(2) 0.3438(3) 0.0250(7) Uani 1 d . . .
H53A H 0.994 0.1232 0.3014 0.03 Uiso 1 calc R . .
H53B H 1.0352 0.0981 0.4013 0.03 Uiso 1 calc R . .
C26 C 0.4483(3) -0.0797(2) 0.1667(2) 0.0253(7) Uani 1 d . . .
H26A H 0.412 -0.0631 0.1086 0.03 Uiso 1 calc R . .
H26B H 0.4003 -0.117 0.1883 0.03 Uiso 1 calc R . .
C20 C 0.6471(3) 0.3975(3) 0.3240(3) 0.0273(7) Uani 1 d . . .
H20 H 0.6927 0.4341 0.3035 0.033 Uiso 1 calc R . .
C37 C 0.7324(3) 0.3024(3) 0.7705(3) 0.0350(9) Uani 1 d . . .
H37 H 0.7487 0.3635 0.8075 0.042 Uiso 1 calc R . .
C14 C 0.2898(3) 0.3519(3) 0.2356(3) 0.0292(8) Uani 1 d . . .
H14 H 0.331 0.4023 0.2846 0.035 Uiso 1 calc R . .
C10 C 0.1659(3) 0.2064(2) 0.0904(3) 0.0264(7) Uani 1 d . . .
C36 C 0.6563(3) 0.0255(3) 0.6042(3) 0.0362(9) Uani 1 d . . .
H36A H 0.5893 0.0124 0.5613 0.054 Uiso 1 calc R . .
H36B H 0.6612 -0.0186 0.6455 0.054 Uiso 1 calc R . .
H36C H 0.7006 0.0193 0.5683 0.054 Uiso 1 calc R . .
C27 C 0.4070(3) 0.0870(3) -0.1106(3) 0.0277(8) Uani 1 d . . .
H27A H 0.3629 0.035 -0.1617 0.033 Uiso 1 calc R . .
H27B H 0.4401 0.0603 -0.0583 0.033 Uiso 1 calc R . .
F9 F 0.2210(5) 0.8038(5) 1.0031(5) 0.068(2) Uiso 0.510(6) d P 1 A
C41 C 0.6834(3) 0.1227(2) 0.6618(3) 0.0249(7) Uani 1 d . . .
C29 C 0.9229(3) 0.2785(3) 0.3723(3) 0.0279(8) Uani 1 d . . .
H29 H 0.9193 0.2748 0.309 0.033 Uiso 1 calc R . .
C38 C 0.6161(3) 0.1797(3) 0.6506(3) 0.0288(8) Uani 1 d . . .
H38 H 0.5533 0.1567 0.6051 0.035 Uiso 1 calc R . .
C1 C 0.5623(3) 0.0098(3) 0.3266(3) 0.0293(8) Uani 1 d . . .
H1 H 0.5813 -0.0411 0.3512 0.035 Uiso 1 calc R . .
C8 C 0.3173(3) 0.3270(3) 0.1575(3) 0.0259(7) Uani 1 d . . .
C18 C 0.5315(3) 0.3870(3) 0.4056(3) 0.0268(7) Uani 1 d . . .
H18 H 0.4983 0.4164 0.4418 0.032 Uiso 1 calc R . .
C4 C 0.3480(3) 0.1660(2) 0.0100(2) 0.0235(7) Uani 1 d . . .
C9 C 0.4103(3) 0.3794(3) 0.1491(3) 0.0344(9) Uani 1 d . . .
H9A H 0.444 0.429 0.205 0.052 Uiso 1 calc R . .
H9B H 0.3949 0.4066 0.0939 0.052 Uiso 1 calc R . .
H9C H 0.4525 0.3368 0.143 0.052 Uiso 1 calc R . .
C48 C 0.8988(3) 0.4751(3) 0.7156(3) 0.0357(9) Uani 1 d . . .
H48 H 0.8463 0.4907 0.7335 0.043 Uiso 1 calc R . .
C3 C 0.5911(3) 0.0998(3) 0.3707(3) 0.0287(8) Uani 1 d . . .
H3 H 0.6348 0.1249 0.4324 0.034 Uiso 1 calc R . .
C23 C 0.5607(3) 0.2492(2) 0.3293(2) 0.0231(7) Uani 1 d . . .
C31 C 0.9104(2) 0.1002(2) 0.6957(2) 0.0217(7) Uani 1 d . . .
C16 C 0.5098(3) 0.2904(3) 0.3813(2) 0.0252(7) Uani 1 d . . .
C42 C 0.5678(3) 0.3302(3) 0.6905(4) 0.0492(12) Uani 1 d . . .
H42A H 0.5067 0.2955 0.6421 0.074 Uiso 1 calc R . .
H42B H 0.5945 0.3854 0.671 0.074 Uiso 1 calc R . .
H42C H 0.5553 0.3493 0.7491 0.074 Uiso 1 calc R . .
C19 C 0.6003(3) 0.4419(3) 0.3785(3) 0.0260(7) Uani 1 d . . .
C44 C 1.0534(3) 0.4264(2) 0.6658(3) 0.0303(8) Uani 1 d . . .
C30 C 0.9414(3) 0.3566(3) 0.4372(3) 0.0294(8) Uani 1 d . . .
H30 H 0.9534 0.4186 0.4288 0.035 Uiso 1 calc R . .
C21 C 0.6289(3) 0.3009(3) 0.2988(3) 0.0259(7) Uani 1 d . . .
C2 C 0.4880(3) 0.0915(2) 0.2261(2) 0.0239(7) Uani 1 d . . .
C46 C 0.8788(3) 0.4133(3) 0.6305(3) 0.0293(8) Uani 1 d . . .
C24 C 0.6229(3) 0.5459(3) 0.4060(3) 0.0352(9) Uani 1 d . . .
H24A H 0.673 0.5724 0.3811 0.053 Uiso 1 calc R . .
H24B H 0.6467 0.5656 0.4742 0.053 Uiso 1 calc R . .
H24C H 0.5638 0.5677 0.3806 0.053 Uiso 1 calc R . .
C47 C 0.7749(3) 0.3713(4) 0.5680(3) 0.0429(10) Uani 1 d . . .
H47A H 0.7303 0.3961 0.5961 0.064 Uiso 1 calc R . .
H47B H 0.7613 0.3037 0.5605 0.064 Uiso 1 calc R . .
H47C H 0.7657 0.387 0.5067 0.064 Uiso 1 calc R . .
C34 C 0.9028(3) 0.2880(3) 0.8540(3) 0.0406(10) Uani 1 d . . .
H34A H 0.9073 0.3514 0.8857 0.061 Uiso 1 calc R . .
H34B H 0.9511 0.2889 0.8218 0.061 Uiso 1 calc R . .
H34C H 0.9153 0.2492 0.9001 0.061 Uiso 1 calc R . .
C17 C 0.4322(3) 0.2333(3) 0.4087(3) 0.0355(9) Uani 1 d . . .
H17A H 0.427 0.1672 0.3862 0.053 Uiso 1 calc R . .
H17B H 0.3696 0.2484 0.3809 0.053 Uiso 1 calc R . .
H17C H 0.4496 0.2471 0.4769 0.053 Uiso 1 calc R . .
C33 C 0.8574(3) 0.0447(3) 0.8058(3) 0.0284(8) Uani 1 d . . .
H33 H 0.8206 0.0343 0.8462 0.034 Uiso 1 calc R . .
C28 C 0.9207(2) 0.2346(2) 0.5063(2) 0.0217(7) Uani 1 d . . .
C32 C 0.9315(3) 0.0071(3) 0.7990(2) 0.0269(7) Uani 1 d . . .
H32 H 0.9573 -0.0353 0.8337 0.032 Uiso 1 calc R . .
C15 C 0.1774(4) 0.3287(3) 0.3316(3) 0.0403(10) Uani 1 d . . .
H15A H 0.1143 0.2889 0.324 0.06 Uiso 1 calc R . .
H15B H 0.1737 0.3939 0.3426 0.06 Uiso 1 calc R . .
H15C H 0.2275 0.3186 0.3849 0.06 Uiso 1 calc R . .
C49 C 1.0699(3) 0.4891(3) 0.7497(3) 0.0371(9) Uani 1 d . . .
H49 H 1.1349 0.5147 0.7904 0.044 Uiso 1 calc R . .
C11 C 0.0989(3) 0.1282(3) 0.0110(3) 0.0360(9) Uani 1 d . . .
H11A H 0.1287 0.1183 -0.0378 0.054 Uiso 1 calc R . .
H11B H 0.0365 0.1445 -0.015 0.054 Uiso 1 calc R . .
H11C H 0.0881 0.0713 0.0342 0.054 Uiso 1 calc R . .
C50 C 0.9938(3) 0.5144(3) 0.7746(3) 0.0369(9) Uani 1 d . . .
C22 C 0.6788(3) 0.2547(3) 0.2387(3) 0.0394(10) Uani 1 d . . .
H22A H 0.6571 0.1871 0.2284 0.059 Uiso 1 calc R . .
H22B H 0.7494 0.2735 0.2701 0.059 Uiso 1 calc R . .
H22C H 0.6624 0.2733 0.1786 0.059 Uiso 1 calc R . .
C57 C 0.1751(5) 0.4732(5) 1.0170(5) 0.0741(18) Uani 1 d . . .
H57A H 0.1538 0.5167 1.0568 0.111 Uiso 1 calc R . .
H57B H 0.1939 0.4243 1.0493 0.111 Uiso 1 calc R . .
H57C H 0.1216 0.4452 0.9583 0.111 Uiso 1 calc R . .
C5 C 0.2866(3) 0.1890(3) -0.1363(3) 0.0307(8) Uani 1 d . . .
H5 H 0.2746 0.1849 -0.2012 0.037 Uiso 1 calc R . .
C58 C 0.2608(5) 0.5242(4) 0.9964(4) 0.0709(18) Uani 1 d . . .
H58A H 0.2426 0.5743 0.9646 0.085 Uiso 1 calc R . .
H58B H 0.3151 0.5526 1.0553 0.085 Uiso 1 calc R . .
C43 C 1.1365(3) 0.3985(4) 0.6398(4) 0.0498(12) Uani 1 d . . .
H43A H 1.1981 0.4304 0.6889 0.075 Uiso 1 calc R . .
H43B H 1.1368 0.4156 0.5807 0.075 Uiso 1 calc R . .
H43C H 1.1288 0.3312 0.6327 0.075 Uiso 1 calc R . .
C56 C 0.3979(5) 0.4259(5) 0.8585(5) 0.081(2) Uani 1 d . . .
H56A H 0.4512 0.4535 0.838 0.121 Uiso 1 calc R . .
H56B H 0.3424 0.3911 0.8038 0.121 Uiso 1 calc R . .
H56C H 0.4199 0.3838 0.8988 0.121 Uiso 1 calc R . .
C55 C 0.3678(5) 0.5013(4) 0.9117(5) 0.0681(16) Uani 1 d . . .
H55A H 0.4233 0.5361 0.9675 0.082 Uiso 1 calc R . .
H55B H 0.3476 0.5452 0.8719 0.082 Uiso 1 calc R . .
C51 C 1.0135(4) 0.5833(4) 0.8657(3) 0.0555(14) Uani 1 d . . .
H51A H 0.9516 0.5926 0.8723 0.083 Uiso 1 calc R . .
H51B H 1.0534 0.6427 0.8652 0.083 Uiso 1 calc R . .
H51C H 1.0482 0.559 0.9183 0.083 Uiso 1 calc R . .
F10 F 0.1929(6) 0.9505(6) 0.8728(5) 0.080(2) Uiso 0.510(6) d P 1 A
F44 F 0.0956(5) 0.8704(5) 0.9365(5) 0.072(2) Uiso 0.510(6) d P 1 A
F22 F 0.3123(4) 0.8841(4) 0.9380(4) 0.0527(16) Uiso 0.510(6) d P 1 A
F32 F 0.2827(6) 0.8185(6) 0.9698(6) 0.076(2) Uiso 0.490(6) d P 2 A
F34 F 0.1401(5) 0.8157(5) 0.9943(5) 0.067(2) Uiso 0.490(6) d P 2 A
F35 F 0.2436(5) 0.9127(5) 0.8690(5) 0.066(2) Uiso 0.490(6) d P 2 A
F33 F 0.1029(4) 0.9085(4) 0.8975(4) 0.0510(16) Uiso 0.490(6) d P 2 A
F30 F 0.1619(5) 0.7985(6) 0.8430(5) 0.054(2) Uiso 0.490(6) d P 2 A
F31 F 0.2412(5) 0.9477(5) 1.0301(5) 0.0346(19) Uiso 0.490(6) d P 2 A

loop_
_atom_site_aniso_label
_atom_site_aniso_U_11
_atom_site_aniso_U_22
_atom_site_aniso_U_33
_atom_site_aniso_U_23
_atom_site_aniso_U_13
_atom_site_aniso_U_12
Cu2 0.0267(2) 0.0273(2) 0.0197(2) 0.00699(17) 0.00704(17) 0.01111(18)
Cu1 0.0284(2) 0.0216(2) 0.0227(2) 0.00764(17) 0.01158(18) 0.00861(17)
P1 0.0255(5) 0.0278(5) 0.0223(5) 0.0086(4) 0.0075(4) 0.0082(4)
P2 0.0320(5) 0.0456(6) 0.0228(5) 0.0053(4) 0.0111(4) 0.0144(4)
F3 0.0419(13) 0.0357(12) 0.0353(13) 0.0181(10) 0.0140(11) 0.0098(10)
F4 0.0460(15) 0.0501(16) 0.0365(14) -0.0077(12) 0.0021(12) 0.0088(12)
F2 0.0616(17) 0.0272(12) 0.0393(14) 0.0004(10) 0.0148(12) -0.0001(11)
F1 0.0318(12) 0.0445(13) 0.0456(14) 0.0190(11) 0.0181(11) 0.0143(10)
F6 0.0390(14) 0.0500(15) 0.0707(19) 0.0209(14) 0.0299(13) 0.0222(12)
F5 0.0593(17) 0.0645(18) 0.0479(16) 0.0406(14) 0.0235(13) 0.0293(14)
O1 0.068(3) 0.055(2) 0.053(2) 0.0097(18) 0.0126(19) 0.0116(19)
N8 0.0270(15) 0.0223(14) 0.0209(14) 0.0061(11) 0.0092(12) 0.0092(12)
N3 0.0289(16) 0.0235(14) 0.0188(14) 0.0030(12) 0.0043(12) 0.0116(12)
N7 0.0257(15) 0.0242(14) 0.0196(14) 0.0066(11) 0.0105(12) 0.0094(12)
N5 0.0282(15) 0.0201(14) 0.0218(15) 0.0061(11) 0.0075(12) 0.0067(12)
C25 0.0267(18) 0.0253(17) 0.0287(19) 0.0067(14) 0.0130(15) 0.0096(14)
N1 0.0237(15) 0.0300(15) 0.0187(14) 0.0078(12) 0.0071(12) 0.0095(12)
N2 0.0292(16) 0.0294(15) 0.0221(15) 0.0064(12) 0.0108(12) 0.0091(13)
N6 0.0250(15) 0.0214(14) 0.0201(14) 0.0054(11) 0.0091(12) 0.0060(11)
C35 0.0273(18) 0.0263(17) 0.0224(17) 0.0088(14) 0.0130(14) 0.0101(14)
C52 0.0238(17) 0.0246(17) 0.0246(18) 0.0032(14) 0.0093(14) 0.0067(14)
C54 0.0252(18) 0.0251(17) 0.0282(19) 0.0065(14) 0.0104(15) 0.0085(14)
C13 0.0290(19) 0.0288(18) 0.035(2) 0.0110(16) 0.0153(16) 0.0114(15)
C39 0.029(2) 0.0308(19) 0.042(2) 0.0100(17) 0.0143(17) 0.0147(16)
C45 0.0325(19) 0.0178(15) 0.0227(17) 0.0043(13) 0.0082(15) 0.0072(14)
C12 0.037(2) 0.0316(19) 0.0223(18) 0.0108(15) 0.0119(16) 0.0183(16)
C6 0.031(2) 0.042(2) 0.0246(19) 0.0151(16) 0.0085(15) 0.0175(17)
C7 0.0266(17) 0.0260(17) 0.0201(17) 0.0081(13) 0.0082(14) 0.0122(14)
N4 0.0251(15) 0.0238(14) 0.0201(14) 0.0051(11) 0.0054(12) 0.0101(12)
C40 0.0265(18) 0.0286(18) 0.030(2) 0.0034(15) 0.0076(15) 0.0097(15)
C53 0.0231(17) 0.0256(17) 0.0267(18) 0.0038(14) 0.0090(14) 0.0071(14)
C26 0.0258(18) 0.0265(17) 0.0221(17) 0.0030(14) 0.0066(14) 0.0066(14)
C20 0.0232(17) 0.0303(18) 0.0260(18) 0.0040(15) 0.0069(14) 0.0043(14)
C37 0.037(2) 0.0258(18) 0.041(2) -0.0013(17) 0.0120(18) 0.0126(16)
C14 0.0310(19) 0.0316(19) 0.0210(18) 0.0045(15) 0.0027(15) 0.0081(15)
C10 0.0287(18) 0.0246(17) 0.0273(19) 0.0057(14) 0.0095(15) 0.0093(14)
C36 0.034(2) 0.030(2) 0.039(2) 0.0005(17) 0.0070(18) 0.0077(16)
C27 0.035(2) 0.0255(17) 0.0289(19) 0.0088(15) 0.0161(16) 0.0121(15)
C41 0.0261(18) 0.0261(17) 0.0261(18) 0.0069(14) 0.0125(15) 0.0073(14)
C29 0.036(2) 0.0289(18) 0.0235(18) 0.0116(15) 0.0125(15) 0.0102(15)
C38 0.0270(18) 0.0310(19) 0.030(2) 0.0074(16) 0.0107(15) 0.0088(15)
C1 0.034(2) 0.0310(19) 0.0235(18) 0.0076(15) 0.0055(15) 0.0135(16)
C8 0.0247(17) 0.0299(18) 0.0219(17) 0.0075(14) 0.0043(14) 0.0077(14)
C18 0.0302(19) 0.0283(18) 0.0239(18) 0.0029(14) 0.0107(15) 0.0116(15)
C4 0.0221(17) 0.0253(17) 0.0238(17) 0.0057(14) 0.0087(14) 0.0053(13)
C9 0.0261(19) 0.040(2) 0.032(2) 0.0068(17) 0.0064(16) 0.0015(16)
C48 0.047(2) 0.036(2) 0.030(2) 0.0068(17) 0.0125(18) 0.0243(19)
C3 0.035(2) 0.0298(18) 0.0212(18) 0.0071(15) 0.0051(15) 0.0140(16)
C23 0.0264(17) 0.0239(16) 0.0189(16) 0.0044(13) 0.0047(14) 0.0104(14)
C31 0.0241(17) 0.0205(15) 0.0207(16) 0.0037(13) 0.0073(13) 0.0064(13)
C16 0.0288(18) 0.0284(18) 0.0203(17) 0.0056(14) 0.0090(14) 0.0097(15)
C42 0.036(2) 0.041(2) 0.072(3) 0.010(2) 0.015(2) 0.022(2)
C19 0.0255(18) 0.0277(18) 0.0227(18) 0.0043(14) 0.0042(14) 0.0082(14)
C44 0.034(2) 0.0209(17) 0.034(2) 0.0028(15) 0.0084(16) 0.0065(15)
C30 0.042(2) 0.0248(17) 0.0274(19) 0.0124(15) 0.0153(17) 0.0104(16)
C21 0.0241(17) 0.0309(18) 0.0228(17) 0.0036(14) 0.0066(14) 0.0107(14)
C2 0.0266(18) 0.0261(17) 0.0234(17) 0.0056(14) 0.0114(14) 0.0118(14)
C46 0.035(2) 0.0305(19) 0.0229(18) 0.0066(15) 0.0064(15) 0.0140(16)
C24 0.038(2) 0.0284(19) 0.041(2) 0.0036(17) 0.0171(18) 0.0090(17)
C47 0.033(2) 0.059(3) 0.034(2) 0.004(2) 0.0068(18) 0.018(2)
C34 0.034(2) 0.034(2) 0.043(2) -0.0063(19) 0.0012(18) 0.0120(17)
C17 0.045(2) 0.031(2) 0.041(2) 0.0108(17) 0.0262(19) 0.0111(17)
C33 0.040(2) 0.0282(18) 0.0219(18) 0.0089(15) 0.0161(16) 0.0089(16)
C28 0.0236(17) 0.0216(16) 0.0210(17) 0.0042(13) 0.0086(13) 0.0063(13)
C32 0.036(2) 0.0289(18) 0.0211(17) 0.0098(14) 0.0126(15) 0.0115(15)
C15 0.057(3) 0.046(2) 0.029(2) 0.0123(18) 0.023(2) 0.021(2)
C49 0.038(2) 0.0282(19) 0.035(2) 0.0025(17) 0.0019(18) 0.0042(17)
C11 0.034(2) 0.031(2) 0.038(2) -0.0004(17) 0.0137(18) -0.0002(16)
C50 0.053(3) 0.0280(19) 0.026(2) 0.0012(16) 0.0065(18) 0.0151(18)
C22 0.033(2) 0.039(2) 0.048(3) -0.0017(19) 0.0219(19) 0.0078(18)
C57 0.085(5) 0.072(4) 0.068(4) 0.012(3) 0.018(3) 0.040(4)
C5 0.035(2) 0.043(2) 0.0172(17) 0.0107(16) 0.0084(15) 0.0137(17)
C58 0.076(4) 0.064(4) 0.052(3) -0.002(3) -0.010(3) 0.028(3)
C43 0.031(2) 0.048(3) 0.060(3) -0.009(2) 0.013(2) 0.002(2)
C56 0.073(4) 0.088(5) 0.067(4) 0.004(4) 0.030(3) -0.020(4)
C55 0.068(4) 0.060(3) 0.063(4) 0.015(3) 0.014(3) -0.007(3)
C51 0.073(4) 0.043(3) 0.040(3) -0.010(2) 0.008(2) 0.021(2)

loop_
_atom_type_symbol
_atom_type_description
_atom_type_scat_dispersion_real
_atom_type_scat_dispersion_imag
_atom_type_scat_source
C C 0.0033 0.0016 'International Tables Vol C Tables 4.2.6.8 and 6.1.1.4'
H H 0 0 'International Tables Vol C Tables 4.2.6.8 and 6.1.1.4'
N N 0.0061 0.0033 'International Tables Vol C Tables 4.2.6.8 and 6.1.1.4'
F F 0.0171 0.0103 'International Tables Vol C Tables 4.2.6.8 and 6.1.1.4'
P P 0.1023 0.0942 'International Tables Vol C Tables 4.2.6.8 and 6.1.1.4'
Cu Cu 0.3201 1.2651 'International Tables Vol C Tables 4.2.6.8 and 6.1.1.4'
O O 0.0106 0.006 'International Tables Vol C Tables 4.2.6.8 and 6.1.1.4'

loop_
_geom_angle_atom_site_label_1
_geom_angle_atom_site_label_2
_geom_angle_atom_site_label_3
_geom_angle
_geom_angle_site_symmetry_1
_geom_angle_site_symmetry_3
C4 Cu2 C2 177.54(16) . .
C28 Cu1 C31 177.95(14) . .
F5 P1 F4 91.63(17) . .
F5 P1 F6 90.17(15) . .
F4 P1 F6 89.73(15) . .
F5 P1 F2 89.73(16) . .
F4 P1 F2 178.64(16) . .
F6 P1 F2 90.35(16) . .
F5 P1 F1 90.65(14) . .
F4 P1 F1 90.10(15) . .
F6 P1 F1 179.16(15) . .
F2 P1 F1 89.80(15) . .
F5 P1 F3 179.01(17) . .
F4 P1 F3 89.36(15) . .
F6 P1 F3 89.86(14) . .
F2 P1 F3 89.28(14) . .
F1 P1 F3 89.32(13) . .
F30 P2 F35 73.1(4) . .
F30 P2 F44 92.3(4) . .
F35 P2 F44 123.3(4) . .
F30 P2 F9 99.2(4) . .
F35 P2 F9 138.6(4) . .
F44 P2 F9 97.2(4) . .
F30 P2 F32 88.3(4) . .
F35 P2 F32 94.2(4) . .
F44 P2 F32 140.9(4) . .
F9 P2 F32 44.4(4) . .
F30 P2 F31 176.8(4) . .
F35 P2 F31 103.7(4) . .
F44 P2 F31 89.2(4) . .
F9 P2 F31 83.4(4) . .
F32 P2 F31 92.2(4) . .
F30 P2 F8 165.0(4) . .
F35 P2 F8 92.8(4) . .
F44 P2 F8 91.1(4) . .
F9 P2 F8 94.9(4) . .
F32 P2 F8 98.1(4) . .
F31 P2 F8 12.0(4) . .
F30 P2 F33 86.8(4) . .
F35 P2 F33 90.5(4) . .
F44 P2 F33 33.2(3) . .
F9 P2 F33 130.4(4) . .
F32 P2 F33 172.0(4) . .
F31 P2 F33 93.0(3) . .
F8 P2 F33 88.2(3) . .
F30 P2 F34 99.8(4) . .
F35 P2 F34 172.0(4) . .
F44 P2 F34 52.4(4) . .
F9 P2 F34 44.8(3) . .
F32 P2 F34 89.0(4) . .
F31 P2 F34 83.4(4) . .
F8 P2 F34 93.9(4) . .
F33 P2 F34 85.5(3) . .
F30 P2 F22 92.5(4) . .
F35 P2 F22 52.8(3) . .
F44 P2 F22 172.3(4) . .
F9 P2 F22 87.9(3) . .
F32 P2 F22 45.2(3) . .
F31 P2 F22 85.7(3) . .
F8 P2 F22 82.7(3) . .
F33 P2 F22 141.4(3) . .
F34 P2 F22 132.4(3) . .
F30 P2 F10 86.6(4) . .
F35 P2 F10 37.1(3) . .
F44 P2 F10 89.1(4) . .
F9 P2 F10 171.3(4) . .
F32 P2 F10 129.9(4) . .
F31 P2 F10 90.7(4) . .
F8 P2 F10 78.9(4) . .
F33 P2 F10 56.1(4) . .
F34 P2 F10 140.9(4) . .
F22 P2 F10 85.2(4) . .
F30 P2 F7 15.7(3) . .
F35 P2 F7 88.3(4) . .
F44 P2 F7 87.0(3) . .
F9 P2 F7 85.3(4) . .
F32 P2 F7 83.3(4) . .
F31 P2 F7 167.4(4) . .
F8 P2 F7 178.1(3) . .
F33 P2 F7 90.3(3) . .
F34 P2 F7 84.8(4) . .
F22 P2 F7 99.2(3) . .
F10 P2 F7 101.2(4) . .
C58 O1 C55 114.4(5) . .
C31 N8 C32 110.7(3) . .
C31 N8 C54 124.9(3) . .
C32 N8 C54 124.4(3) . .
C2 N3 C3 111.0(3) . .
C2 N3 C23 125.5(3) . .
C3 N3 C23 123.4(3) . .
C31 N7 C33 111.2(3) . .
C31 N7 C35 123.5(3) . .
C33 N7 C35 125.2(3) . .
C28 N5 C30 111.1(3) . .
C28 N5 C45 123.8(3) . .
C30 N5 C45 125.0(3) . .
C27 C25 C26 112.2(3) 2_655 .
C27 C25 H25A 109.2 2_655 .
C26 C25 H25A 109.2 . .
C27 C25 H25B 109.2 2_655 .
C26 C25 H25B 109.2 . .
H25A C25 H25B 107.9 . .
C4 N1 C6 111.6(3) . .
C4 N1 C7 122.2(3) . .
C6 N1 C7 126.0(3) . .
C4 N2 C5 111.5(3) . .
C4 N2 C27 123.6(3) . .
C5 N2 C27 124.9(3) . .
C28 N6 C29 111.2(3) . .
C28 N6 C52 124.4(3) . .
C29 N6 C52 124.3(3) . .
C40 C35 C41 122.7(3) . .
C40 C35 N7 118.8(3) . .
C41 C35 N7 118.5(3) . .
N6 C52 C53 111.5(3) . .
N6 C52 H52A 109.3 . .
C53 C52 H52A 109.3 . .
N6 C52 H52B 109.3 . .
C53 C52 H52B 109.3 . .
H52A C52 H52B 108 . .
N8 C54 C53 111.9(3) . 2_756
N8 C54 H54A 109.2 . .
C53 C54 H54A 109.2 2_756 .
N8 C54 H54B 109.2 . .
C53 C54 H54B 109.2 2_756 .
H54A C54 H54B 107.9 . .
C10 C13 C12 122.2(4) . .
C10 C13 H13 118.9 . .
C12 C13 H13 118.9 . .
C37 C39 C38 119.0(3) . .
C37 C39 C42 120.6(4) . .
C38 C39 C42 120.4(4) . .
C44 C45 C46 122.8(3) . .
C44 C45 N5 118.5(3) . .
C46 C45 N5 118.7(3) . .
C13 C12 C14 118.4(3) . .
C13 C12 C15 120.3(4) . .
C14 C12 C15 121.3(4) . .
C5 C6 N1 106.2(3) . .
C5 C6 H6 126.9 . .
N1 C6 H6 126.9 . .
C8 C7 C10 122.1(3) . .
C8 C7 N1 119.6(3) . .
C10 C7 N1 118.3(3) . .
C2 N4 C1 111.2(3) . .
C2 N4 C26 123.7(3) . .
C1 N4 C26 125.1(3) . .
C35 C40 C37 117.2(3) . .
C35 C40 C34 121.8(3) . .
C37 C40 C34 121.0(3) . .
C54 C53 C52 110.1(3) 2_756 .
C54 C53 H53A 109.6 2_756 .
C52 C53 H53A 109.6 . .
C54 C53 H53B 109.6 2_756 .
C52 C53 H53B 109.6 . .
H53A C53 H53B 108.2 . .
N4 C26 C25 113.3(3) . .
N4 C26 H26A 108.9 . .
C25 C26 H26A 108.9 . .
N4 C26 H26B 108.9 . .
C25 C26 H26B 108.9 . .
H26A C26 H26B 107.7 . .
C21 C20 C19 122.0(3) . .
C21 C20 H20 119 . .
C19 C20 H20 119 . .
C39 C37 C40 122.2(4) . .
C39 C37 H37 118.9 . .
C40 C37 H37 118.9 . .
C12 C14 C8 121.8(4) . .
C12 C14 H14 119.1 . .
C8 C14 H14 119.1 . .
C13 C10 C7 117.6(3) . .
C13 C10 C11 121.6(3) . .
C7 C10 C11 120.8(3) . .
C41 C36 H36A 109.5 . .
C41 C36 H36B 109.5 . .
H36A C36 H36B 109.5 . .
C41 C36 H36C 109.5 . .
H36A C36 H36C 109.5 . .
H36B C36 H36C 109.5 . .
N2 C27 C25 112.0(3) . 2_655
N2 C27 H27A 109.2 . .
C25 C27 H27A 109.2 2_655 .
N2 C27 H27B 109.2 . .
C25 C27 H27B 109.2 2_655 .
H27A C27 H27B 107.9 . .
C35 C41 C38 117.7(3) . .
C35 C41 C36 121.4(3) . .
C38 C41 C36 120.9(3) . .
C30 C29 N6 107.1(3) . .
C30 C29 H29 126.4 . .
N6 C29 H29 126.4 . .
C39 C38 C41 121.2(4) . .
C39 C38 H38 119.4 . .
C41 C38 H38 119.4 . .
C3 C1 N4 106.5(3) . .
C3 C1 H1 126.7 . .
N4 C1 H1 126.7 . .
C7 C8 C14 117.9(3) . .
C7 C8 C9 121.0(3) . .
C14 C8 C9 121.1(3) . .
C16 C18 C19 122.1(3) . .
C16 C18 H18 119 . .
C19 C18 H18 119 . .
N1 C4 N2 103.7(3) . .
N1 C4 Cu2 125.6(3) . .
N2 C4 Cu2 130.7(3) . .
C8 C9 H9A 109.5 . .
C8 C9 H9B 109.5 . .
H9A C9 H9B 109.5 . .
C8 C9 H9C 109.5 . .
H9A C9 H9C 109.5 . .
H9B C9 H9C 109.5 . .
C50 C48 C46 121.7(4) . .
C50 C48 H48 119.1 . .
C46 C48 H48 119.1 . .
C1 C3 N3 106.9(3) . .
C1 C3 H3 126.5 . .
N3 C3 H3 126.5 . .
C16 C23 C21 122.6(3) . .
C16 C23 N3 119.0(3) . .
C21 C23 N3 118.4(3) . .
N8 C31 N7 104.4(3) . .
N8 C31 Cu1 130.5(3) . .
N7 C31 Cu1 125.1(2) . .
C18 C16 C23 117.7(3) . .
C18 C16 C17 120.6(3) . .
C23 C16 C17 121.7(3) . .
C39 C42 H42A 109.5 . .
C39 C42 H42B 109.5 . .
H42A C42 H42B 109.5 . .
C39 C42 H42C 109.5 . .
H42A C42 H42C 109.5 . .
H42B C42 H42C 109.5 . .
C18 C19 C20 118.1(3) . .
C18 C19 C24 121.2(3) . .
C20 C19 C24 120.7(3) . .
C45 C44 C49 117.7(4) . .
C45 C44 C43 121.2(4) . .
C49 C44 C43 121.1(4) . .
C29 C30 N5 106.4(3) . .
C29 C30 H30 126.8 . .
N5 C30 H30 126.8 . .
C20 C21 C23 117.5(3) . .
C20 C21 C22 121.0(4) . .
C23 C21 C22 121.4(3) . .
N4 C2 N3 104.4(3) . .
N4 C2 Cu2 128.8(3) . .
N3 C2 Cu2 126.7(3) . .
C45 C46 C48 117.4(4) . .
C45 C46 C47 122.0(3) . .
C48 C46 C47 120.6(4) . .
C19 C24 H24A 109.5 . .
C19 C24 H24B 109.5 . .
H24A C24 H24B 109.5 . .
C19 C24 H24C 109.5 . .
H24A C24 H24C 109.5 . .
H24B C24 H24C 109.5 . .
C46 C47 H47A 109.5 . .
C46 C47 H47B 109.5 . .
H47A C47 H47B 109.5 . .
C46 C47 H47C 109.5 . .
H47A C47 H47C 109.5 . .
H47B C47 H47C 109.5 . .
C40 C34 H34A 109.5 . .
C40 C34 H34B 109.5 . .
H34A C34 H34B 109.5 . .
C40 C34 H34C 109.5 . .
H34A C34 H34C 109.5 . .
H34B C34 H34C 109.5 . .
C16 C17 H17A 109.5 . .
C16 C17 H17B 109.5 . .
H17A C17 H17B 109.5 . .
C16 C17 H17C 109.5 . .
H17A C17 H17C 109.5 . .
H17B C17 H17C 109.5 . .
C32 C33 N7 106.4(3) . .
C32 C33 H33 126.8 . .
N7 C33 H33 126.8 . .
N6 C28 N5 104.2(3) . .
N6 C28 Cu1 130.0(3) . .
N5 C28 Cu1 125.7(3) . .
C33 C32 N8 107.3(3) . .
C33 C32 H32 126.4 . .
N8 C32 H32 126.4 . .
C12 C15 H15A 109.5 . .
C12 C15 H15B 109.5 . .
H15A C15 H15B 109.5 . .
C12 C15 H15C 109.5 . .
H15A C15 H15C 109.5 . .
H15B C15 H15C 109.5 . .
C50 C49 C44 121.4(4) . .
C50 C49 H49 119.3 . .
C44 C49 H49 119.3 . .
C10 C11 H11A 109.5 . .
C10 C11 H11B 109.5 . .
H11A C11 H11B 109.5 . .
C10 C11 H11C 109.5 . .
H11A C11 H11C 109.5 . .
H11B C11 H11C 109.5 . .
C49 C50 C48 118.9(4) . .
C49 C50 C51 120.5(4) . .
C48 C50 C51 120.5(4) . .
C21 C22 H22A 109.5 . .
C21 C22 H22B 109.5 . .
H22A C22 H22B 109.5 . .
C21 C22 H22C 109.5 . .
H22A C22 H22C 109.5 . .
H22B C22 H22C 109.5 . .
C58 C57 H57A 109.5 . .
C58 C57 H57B 109.5 . .
H57A C57 H57B 109.5 . .
C58 C57 H57C 109.5 . .
H57A C57 H57C 109.5 . .
H57B C57 H57C 109.5 . .
C6 C5 N2 107.1(3) . .
C6 C5 H5 126.4 . .
N2 C5 H5 126.4 . .
O1 C58 C57 108.8(5) . .
O1 C58 H58A 109.9 . .
C57 C58 H58A 109.9 . .
O1 C58 H58B 109.9 . .
C57 C58 H58B 109.9 . .
H58A C58 H58B 108.3 . .
C44 C43 H43A 109.5 . .
C44 C43 H43B 109.5 . .
H43A C43 H43B 109.5 . .
C44 C43 H43C 109.5 . .
H43A C43 H43C 109.5 . .
H43B C43 H43C 109.5 . .
C55 C56 H56A 109.5 . .
C55 C56 H56B 109.5 . .
H56A C56 H56B 109.5 . .
C55 C56 H56C 109.5 . .
H56A C56 H56C 109.5 . .
H56B C56 H56C 109.5 . .
O1 C55 C56 109.1(5) . .
O1 C55 H55A 109.9 . .
C56 C55 H55A 109.9 . .
O1 C55 H55B 109.9 . .
C56 C55 H55B 109.9 . .
H55A C55 H55B 108.3 . .
C50 C51 H51A 109.5 . .
C50 C51 H51B 109.5 . .
H51A C51 H51B 109.5 . .
C50 C51 H51C 109.5 . .
H51A C51 H51C 109.5 . .
H51B C51 H51C 109.5 . .

loop_
_geom_bond_atom_site_label_1
_geom_bond_atom_site_label_2
_geom_bond_distance
_geom_bond_site_symmetry_2
Cu2 C4 1.898(4) .
Cu2 C2 1.903(4) .
Cu1 C28 1.902(3) .
Cu1 C31 1.904(3) .
P1 F5 1.586(3) .
P1 F4 1.593(3) .
P1 F6 1.603(3) .
P1 F2 1.603(3) .
P1 F1 1.607(2) .
P1 F3 1.614(2) .
P2 F30 1.532(8) .
P2 F35 1.533(7) .
P2 F44 1.537(7) .
P2 F9 1.539(7) .
P2 F32 1.566(8) .
P2 F31 1.594(7) .
P2 F8 1.616(7) .
P2 F33 1.618(6) .
P2 F34 1.630(7) .
P2 F22 1.634(6) .
P2 F10 1.662(8) .
P2 F7 1.672(6) .
O1 C58 1.401(7) .
O1 C55 1.407(7) .
N8 C31 1.351(4) .
N8 C32 1.393(5) .
N8 C54 1.468(4) .
N3 C2 1.358(5) .
N3 C3 1.389(4) .
N3 C23 1.447(4) .
N7 C31 1.360(4) .
N7 C33 1.387(5) .
N7 C35 1.444(4) .
N5 C28 1.360(4) .
N5 C30 1.391(5) .
N5 C45 1.450(4) .
C25 C27 1.524(5) 2_655
C25 C26 1.537(5) .
C25 H25A 0.99 .
C25 H25B 0.99 .
N1 C4 1.360(4) .
N1 C6 1.390(5) .
N1 C7 1.450(4) .
N2 C4 1.362(5) .
N2 C5 1.379(5) .
N2 C27 1.469(5) .
N6 C28 1.356(4) .
N6 C29 1.382(4) .
N6 C52 1.466(4) .
C35 C40 1.393(5) .
C35 C41 1.400(5) .
C52 C53 1.531(5) .
C52 H52A 0.99 .
C52 H52B 0.99 .
C54 C53 1.518(5) 2_756
C54 H54A 0.99 .
C54 H54B 0.99 .
C13 C10 1.388(5) .
C13 C12 1.388(6) .
C13 H13 0.95 .
C39 C37 1.383(6) .
C39 C38 1.393(6) .
C39 C42 1.516(5) .
C45 C44 1.389(5) .
C45 C46 1.390(5) .
C12 C14 1.393(6) .
C12 C15 1.517(5) .
C6 C5 1.347(5) .
C6 H6 0.95 .
C7 C8 1.393(5) .
C7 C10 1.404(5) .
N4 C2 1.357(4) .
N4 C1 1.390(5) .
N4 C26 1.467(4) .
C40 C37 1.404(5) .
C40 C34 1.503(5) .
C53 C54 1.518(5) 2_756
C53 H53A 0.99 .
C53 H53B 0.99 .
C26 H26A 0.99 .
C26 H26B 0.99 .
C20 C21 1.396(5) .
C20 C19 1.398(5) .
C20 H20 0.95 .
C37 H37 0.95 .
C14 C8 1.394(5) .
C14 H14 0.95 .
C10 C11 1.513(5) .
C36 C41 1.502(5) .
C36 H36A 0.98 .
C36 H36B 0.98 .
C36 H36C 0.98 .
C27 C25 1.524(5) 2_655
C27 H27A 0.99 .
C27 H27B 0.99 .
C41 C38 1.409(5) .
C29 C30 1.345(5) .
C29 H29 0.95 .
C38 H38 0.95 .
C1 C3 1.346(5) .
C1 H1 0.95 .
C8 C9 1.509(5) .
C18 C16 1.393(5) .
C18 C19 1.393(5) .
C18 H18 0.95 .
C9 H9A 0.98 .
C9 H9B 0.98 .
C9 H9C 0.98 .
C48 C50 1.391(6) .
C48 C46 1.399(5) .
C48 H48 0.95 .
C3 H3 0.95 .
C23 C16 1.395(5) .
C23 C21 1.396(5) .
C16 C17 1.508(5) .
C42 H42A 0.98 .
C42 H42B 0.98 .
C42 H42C 0.98 .
C19 C24 1.501(5) .
C44 C49 1.402(6) .
C44 C43 1.503(6) .
C30 H30 0.95 .
C21 C22 1.502(5) .
C46 C47 1.511(6) .
C24 H24A 0.98 .
C24 H24B 0.98 .
C24 H24C 0.98 .
C47 H47A 0.98 .
C47 H47B 0.98 .
C47 H47C 0.98 .
C34 H34A 0.98 .
C34 H34B 0.98 .
C34 H34C 0.98 .
C17 H17A 0.98 .
C17 H17B 0.98 .
C17 H17C 0.98 .
C33 C32 1.338(5) .
C33 H33 0.95 .
C32 H32 0.95 .
C15 H15A 0.98 .
C15 H15B 0.98 .
C15 H15C 0.98 .
C49 C50 1.383(6) .
C49 H49 0.95 .
C11 H11A 0.98 .
C11 H11B 0.98 .
C11 H11C 0.98 .
C50 C51 1.524(6) .
C22 H22A 0.98 .
C22 H22B 0.98 .
C22 H22C 0.98 .
C57 C58 1.502(10) .
C57 H57A 0.98 .
C57 H57B 0.98 .
C57 H57C 0.98 .
C5 H5 0.95 .
C58 H58A 0.99 .
C58 H58B 0.99 .
C43 H43A 0.98 .
C43 H43B 0.98 .
C43 H43C 0.98 .
C56 C55 1.500(10) .
C56 H56A 0.98 .
C56 H56B 0.98 .
C56 H56C 0.98 .
C55 H55A 0.99 .
C55 H55B 0.99 .
C51 H51A 0.98 .
C51 H51B 0.98 .
C51 H51C 0.98 .
